data_2222995
loop_
_publ_author_name
'Li, Hong Liang'

_publ_section_title
;
 Dichloridobis(2-dimethylamino-1,10-phenanthroline)cadmium(II)
;
_journal_coeditor_code BT5029
_journal_issue 9
_journal_name_full 'Acta Crystallographica Section E'
_journal_page_first m1150
_journal_paper_doi 10.1107/S1600536809032358
_journal_volume 65
_journal_year 2009
_chemical_formula_iupac '[Cd Cl2 (C14 H13 N3)2]'
_chemical_formula_moiety 'C28 H26 Cd Cl2 N6'
_chemical_formula_sum 'C28 H26 Cd Cl2 N6'
_chemical_formula_weight 629.85
_chemical_name_systematic
;
Dichloridobis(2-dimethylamino-1,10-phenanthroline)cadmium(II)
;
_space_group_IT_number 15
_symmetry_cell_setting monoclinic
_symmetry_space_group_name_Hall '-C 2yc'
_symmetry_space_group_name_H-M 'C 1 2/c 1'
_atom_sites_solution_hydrogens geom
_atom_sites_solution_primary direct
_atom_sites_solution_secondary difmap
_audit_creation_method SHELXL-97
_cell_angle_alpha 90.00
_cell_angle_beta 110.343(2)
_cell_angle_gamma 90.00
_cell_formula_units_Z 4
_cell_length_a 17.161(2)
_cell_length_b 9.3572(12)
_cell_length_c 16.805(2)
_cell_measurement_reflns_used 3730
_cell_measurement_temperature 298(2)
_cell_measurement_theta_max 27.8955
_cell_measurement_theta_min 2.518
_cell_volume 2530.2(5)
_computing_cell_refinement 'SAINT (Bruker, 1997)'
_computing_data_collection 'SMART (Bruker, 1997)'
_computing_data_reduction 'SAINT (Bruker, 1997)'
_computing_molecular_graphics 'SHELXTL (Sheldrick, 2008)'
_computing_publication_material 'SHELXTL (Sheldrick, 2008) and local programs'
_computing_structure_refinement 'SHELXL97 (Sheldrick, 2008)'
_computing_structure_solution 'SHELXS97 (Sheldrick, 2008)'
_diffrn_ambient_temperature 298(2)
_diffrn_measured_fraction_theta_full 0.993
_diffrn_measured_fraction_theta_max 0.993
_diffrn_measurement_device_type 'Bruker SMART APEX CCD'
_diffrn_measurement_method '\f and \w'
_diffrn_radiation_monochromator graphite
_diffrn_radiation_source 'fine-focus sealed tube'
_diffrn_radiation_type MoK\a
_diffrn_radiation_wavelength 0.71073
_diffrn_reflns_av_R_equivalents 0.0257
_diffrn_reflns_av_sigmaI/netI 0.0297
_diffrn_reflns_limit_h_max 21
_diffrn_reflns_limit_h_min -21
_diffrn_reflns_limit_k_max 11
_diffrn_reflns_limit_k_min -6
_diffrn_reflns_limit_l_max 21
_diffrn_reflns_limit_l_min -21
_diffrn_reflns_number 7147
_diffrn_reflns_theta_full 27.00
_diffrn_reflns_theta_max 27.00
_diffrn_reflns_theta_min 2.52
_exptl_absorpt_coefficient_mu 1.105
_exptl_absorpt_correction_T_max 0.8343
_exptl_absorpt_correction_T_min 0.6917
_exptl_absorpt_correction_type multi-scan
_exptl_absorpt_process_details '(SADABS; Bruker, 1997)'
_exptl_crystal_colour yellow
_exptl_crystal_density_diffrn 1.653
_exptl_crystal_density_method 'not measured'
_exptl_crystal_description block
_exptl_crystal_F_000 1272
_exptl_crystal_size_max 0.36
_exptl_crystal_size_mid 0.19
_exptl_crystal_size_min 0.17
_refine_diff_density_max 0.671
_refine_diff_density_min -0.318
_refine_ls_extinction_method none
_refine_ls_goodness_of_fit_ref 1.038
_refine_ls_hydrogen_treatment constr
_refine_ls_matrix_type full
_refine_ls_number_parameters 170
_refine_ls_number_reflns 2741
_refine_ls_number_restraints 0
_refine_ls_restrained_S_all 1.038
_refine_ls_R_factor_all 0.0351
_refine_ls_R_factor_gt 0.0316
_refine_ls_shift/su_max 0.002
_refine_ls_shift/su_mean 0.000
_refine_ls_structure_factor_coef Fsqd
_refine_ls_weighting_details 'calc w=1/[\s^2^(Fo^2^)+(0.0465P)^2^+0.8626P] where P=(Fo^2^+2Fc^2^)/3'
_refine_ls_weighting_scheme calc
_refine_ls_wR_factor_gt 0.0764
_refine_ls_wR_factor_ref 0.0783
_reflns_number_gt 2512
_reflns_number_total 2741
_reflns_threshold_expression I>2\s(I)
_cod_data_source_file bt5029.cif
_cod_data_source_block I
_cod_depositor_comments
;
The following automatic conversions were performed:
'_symmetry_cell_setting' value 'Monoclinic' changed to 'monoclinic'
according to '/home/saulius/struct/CIF-dictionaries/cif_core.dic'
dictionary named 'cif_core.dic' version 2.4.1 from 2010-06-29.

Automatic conversion script
Id: cif_fix_enum 1527 2010-12-29 10:47:43Z saulius 

The following automatic conversions were performed:

'_symmetry_cell_setting' value 'Monoclinic' changed to 'monoclinic'
according to /home/saulius/struct/CIF-dictionaries/cif_core.dic
dictionary named 'cif_core.dic' version 2.4.1 from 2010-06-29.

Automatic conversion script
Id: cif_fix_values 1715 2011-07-08 13:25:40Z adriana 
;
_cod_original_cell_volume 2530.2(6)
_cod_original_sg_symbol_H-M 'C 2/c'
_cod_database_code 2222995
_cod_database_fobs_code 2222995

loop_
_symmetry_equiv_pos_as_xyz
'x, y, z'
'-x, y, -z+1/2'
'x+1/2, y+1/2, z'
'-x+1/2, y+1/2, -z+1/2'
'-x, -y, -z'
'x, -y, z-1/2'
'-x+1/2, -y+1/2, -z'
'x+1/2, -y+1/2, z-1/2'

loop_
_atom_site_type_symbol
_atom_site_label
_atom_site_fract_x
_atom_site_fract_y
_atom_site_fract_z
_atom_site_U_iso_or_equiv
_atom_site_adp_type
_atom_site_calc_flag
_atom_site_refinement_flags
_atom_site_occupancy
_atom_site_disorder_assembly
_atom_site_disorder_group
C C1 0.53071(18) -0.2662(3) 0.14483(19) 0.0453(6) Uani d . 1 . .
H H1 0.5561 -0.3519 0.1680 0.054 Uiso calc R 1 . .
C C2 0.55652(14) -0.1339(3) 0.18970(16) 0.0366(5) Uani d . 1 . .
C C3 0.6672(2) -0.2607(3) 0.3007(2) 0.0597(8) Uani d . 1 . .
H H3A 0.6275 -0.3371 0.2899 0.090 Uiso calc R 1 . .
H H3B 0.6916 -0.2451 0.3608 0.090 Uiso calc R 1 . .
H H3C 0.7099 -0.2855 0.2785 0.090 Uiso calc R 1 . .
C C4 0.67199(15) -0.0021(3) 0.29048(17) 0.0442(6) Uani d . 1 . .
H H4A 0.6495 0.0734 0.2503 0.066 Uiso calc R 1 . .
H H4B 0.7293 -0.0169 0.2972 0.066 Uiso calc R 1 . .
H H4C 0.6679 0.0237 0.3442 0.066 Uiso calc R 1 . .
C C5 0.46892(18) -0.2641(3) 0.0683(2) 0.0468(6) Uani d . 1 . .
H H5 0.4529 -0.3484 0.0377 0.056 Uiso calc R 1 . .
C C6 0.42857(14) -0.1347(3) 0.03479(15) 0.0378(5) Uani d . 1 . .
C C7 0.45301(13) -0.0134(2) 0.08600(14) 0.0324(5) Uani d . 1 . .
C C8 0.36608(16) -0.1257(3) -0.04727(16) 0.0483(7) Uani d . 1 . .
H H8 0.3509 -0.2077 -0.0804 0.058 Uiso calc R 1 . .
C C9 0.32884(17) -0.0021(3) -0.07762(17) 0.0507(7) Uani d . 1 . .
H H9 0.2884 0.0010 -0.1315 0.061 Uiso calc R 1 . .
C C10 0.35021(14) 0.1243(3) -0.02876(15) 0.0410(6) Uani d . 1 . .
C C11 0.40983(14) 0.1189(3) 0.05419(14) 0.0346(5) Uani d . 1 . .
C C12 0.39202(17) 0.3585(3) 0.07410(18) 0.0488(6) Uani d . 1 . .
H H12 0.4049 0.4381 0.1094 0.059 Uiso calc R 1 . .
C C13 0.31509(18) 0.2587(4) -0.05904(18) 0.0499(7) Uani d . 1 . .
H H13 0.2766 0.2671 -0.1137 0.060 Uiso calc R 1 . .
C C14 0.33721(18) 0.3755(3) -0.00872(18) 0.0531(7) Uani d . 1 . .
H H14 0.3163 0.4652 -0.0290 0.064 Uiso calc R 1 . .
Cd Cd1 0.5000 0.20663(2) 0.2500 0.03387(10) Uani d S 1 . .
Cl Cl1 0.61434(4) 0.36432(7) 0.22647(5) 0.05136(18) Uani d . 1 . .
N N1 0.62589(13) -0.1317(2) 0.26011(15) 0.0465(5) Uani d . 1 . .
N N2 0.51504(11) -0.0126(2) 0.16313(12) 0.0339(4) Uani d . 1 . .
N N3 0.42685(13) 0.2347(2) 0.10524(14) 0.0396(5) Uani d . 1 . .

loop_
_atom_site_aniso_label
_atom_site_aniso_U_11
_atom_site_aniso_U_22
_atom_site_aniso_U_33
_atom_site_aniso_U_12
_atom_site_aniso_U_13
_atom_site_aniso_U_23
C1 0.0450(15) 0.0335(13) 0.0594(17) 0.0015(11) 0.0208(13) 0.0007(12)
C2 0.0310(11) 0.0353(12) 0.0446(13) -0.0017(9) 0.0144(10) -0.0014(10)
C3 0.0533(18) 0.0496(16) 0.068(2) 0.0181(14) 0.0110(16) 0.0104(15)
C4 0.0343(12) 0.0454(14) 0.0472(14) 0.0030(11) 0.0069(11) -0.0062(12)
C5 0.0462(15) 0.0371(13) 0.0596(17) -0.0105(11) 0.0216(14) -0.0121(12)
C6 0.0340(12) 0.0406(13) 0.0390(12) -0.0075(10) 0.0130(10) -0.0056(11)
C7 0.0285(11) 0.0375(12) 0.0322(11) -0.0063(9) 0.0117(9) -0.0011(9)
C8 0.0455(14) 0.0565(17) 0.0404(14) -0.0104(13) 0.0118(12) -0.0146(13)
C9 0.0451(15) 0.0664(19) 0.0334(13) -0.0081(13) 0.0045(11) -0.0037(13)
C10 0.0317(12) 0.0576(16) 0.0340(12) -0.0023(11) 0.0117(10) 0.0045(12)
C11 0.0303(11) 0.0406(13) 0.0340(11) -0.0070(10) 0.0124(9) -0.0019(10)
C12 0.0505(15) 0.0382(14) 0.0493(15) 0.0040(12) 0.0066(12) 0.0062(12)
C13 0.0396(14) 0.0670(18) 0.0368(14) 0.0022(13) 0.0053(11) 0.0113(13)
C14 0.0520(16) 0.0485(16) 0.0535(16) 0.0080(13) 0.0115(13) 0.0168(14)
Cd1 0.03261(15) 0.02812(14) 0.03351(15) 0.000 0.00217(10) 0.000
Cl1 0.0486(4) 0.0394(4) 0.0652(4) -0.0099(3) 0.0188(3) -0.0034(3)
N1 0.0360(11) 0.0370(12) 0.0562(13) 0.0051(9) 0.0029(10) 0.0034(10)
N2 0.0299(9) 0.0336(10) 0.0356(10) -0.0019(8) 0.0080(8) -0.0006(8)
N3 0.0395(11) 0.0342(10) 0.0406(12) 0.0013(9) 0.0083(9) 0.0032(9)

loop_
_atom_type_symbol
_atom_type_description
_atom_type_scat_dispersion_real
_atom_type_scat_dispersion_imag
_atom_type_scat_source
C C 0.0033 0.0016 'International Tables Vol C Tables 4.2.6.8 and 6.1.1.4'
H H 0.0000 0.0000 'International Tables Vol C Tables 4.2.6.8 and 6.1.1.4'
N N 0.0061 0.0033 'International Tables Vol C Tables 4.2.6.8 and 6.1.1.4'
Cl Cl 0.1484 0.1585 'International Tables Vol C Tables 4.2.6.8 and 6.1.1.4'
Cd Cd -0.8075 1.2024 'International Tables Vol C Tables 4.2.6.8 and 6.1.1.4'

loop_
_geom_angle_atom_site_label_1
_geom_angle_atom_site_label_2
_geom_angle_atom_site_label_3
_geom_angle_site_symmetry_1
_geom_angle_site_symmetry_3
_geom_angle
_geom_angle_publ_flag
C5 C1 C2 . . 118.9(3) ?
C5 C1 H1 . . 120.6 ?
C2 C1 H1 . . 120.6 ?
N2 C2 N1 . . 118.9(2) ?
N2 C2 C1 . . 121.8(2) ?
N1 C2 C1 . . 119.2(2) ?
N1 C3 H3A . . 109.5 ?
N1 C3 H3B . . 109.5 ?
H3A C3 H3B . . 109.5 ?
N1 C3 H3C . . 109.5 ?
H3A C3 H3C . . 109.5 ?
H3B C3 H3C . . 109.5 ?
N1 C4 H4A . . 109.5 ?
N1 C4 H4B . . 109.5 ?
H4A C4 H4B . . 109.5 ?
N1 C4 H4C . . 109.5 ?
H4A C4 H4C . . 109.5 ?
H4B C4 H4C . . 109.5 ?
C1 C5 C6 . . 120.4(3) ?
C1 C5 H5 . . 119.8 ?
C6 C5 H5 . . 119.8 ?
C7 C6 C5 . . 116.8(2) ?
C7 C6 C8 . . 120.8(2) ?
C5 C6 C8 . . 122.5(2) ?
N2 C7 C6 . . 123.9(2) ?
N2 C7 C11 . . 118.5(2) ?
C6 C7 C11 . . 117.5(2) ?
C9 C8 C6 . . 121.4(3) ?
C9 C8 H8 . . 119.3 ?
C6 C8 H8 . . 119.3 ?
C8 C9 C10 . . 120.7(2) ?
C8 C9 H9 . . 119.7 ?
C10 C9 H9 . . 119.7 ?
C13 C10 C11 . . 117.3(3) ?
C13 C10 C9 . . 123.0(2) ?
C11 C10 C9 . . 119.7(2) ?
N3 C11 C10 . . 121.4(2) ?
N3 C11 C7 . . 118.8(2) ?
C10 C11 C7 . . 119.8(2) ?
N3 C12 C14 . . 123.4(3) ?
N3 C12 H12 . . 118.3 ?
C14 C12 H12 . . 118.3 ?
C14 C13 C10 . . 120.2(2) ?
C14 C13 H13 . . 119.9 ?
C10 C13 H13 . . 119.9 ?
C13 C14 C12 . . 118.6(3) ?
C13 C14 H14 . . 120.7 ?
C12 C14 H14 . . 120.7 ?
N3 Cd1 N3 2_655 . 167.08(10) ?
N3 Cd1 N2 2_655 2_655 67.85(7) ?
N3 Cd1 N2 . 2_655 123.76(7) ?
N3 Cd1 N2 2_655 . 123.76(7) ?
N3 Cd1 N2 . . 67.85(7) ?
N2 Cd1 N2 2_655 . 74.81(9) ?
N3 Cd1 Cl1 2_655 . 86.19(6) ?
N3 Cd1 Cl1 . . 86.47(6) ?
N2 Cd1 Cl1 2_655 . 140.17(4) ?
N2 Cd1 Cl1 . . 97.82(5) ?
N3 Cd1 Cl1 2_655 2_655 86.47(6) ?
N3 Cd1 Cl1 . 2_655 86.19(6) ?
N2 Cd1 Cl1 2_655 2_655 97.82(5) ?
N2 Cd1 Cl1 . 2_655 140.17(4) ?
Cl1 Cd1 Cl1 . 2_655 110.63(3) ?
C2 N1 C4 . . 122.0(2) ?
C2 N1 C3 . . 122.5(2) ?
C4 N1 C3 . . 114.6(2) ?
C2 N2 C7 . . 117.7(2) ?
C2 N2 Cd1 . . 129.38(16) ?
C7 N2 Cd1 . . 110.11(14) ?
C12 N3 C11 . . 118.9(2) ?
C12 N3 Cd1 . . 121.04(18) ?
C11 N3 Cd1 . . 119.46(16) ?

loop_
_geom_bond_atom_site_label_1
_geom_bond_atom_site_label_2
_geom_bond_site_symmetry_2
_geom_bond_distance
_geom_bond_publ_flag
C1 C5 . 1.353(4) ?
C1 C2 . 1.437(4) ?
C1 H1 . 0.9300 ?
C2 N2 . 1.332(3) ?
C2 N1 . 1.356(3) ?
C3 N1 . 1.445(4) ?
C3 H3A . 0.9600 ?
C3 H3B . 0.9600 ?
C3 H3C . 0.9600 ?
C4 N1 . 1.441(3) ?
C4 H4A . 0.9600 ?
C4 H4B . 0.9600 ?
C4 H4C . 0.9600 ?
C5 C6 . 1.411(4) ?
C5 H5 . 0.9300 ?
C6 C7 . 1.398(3) ?
C6 C8 . 1.425(3) ?
C7 N2 . 1.362(3) ?
C7 C11 . 1.446(3) ?
C8 C9 . 1.334(4) ?
C8 H8 . 0.9300 ?
C9 C10 . 1.413(4) ?
C9 H9 . 0.9300 ?
C10 C13 . 1.412(4) ?
C10 C11 . 1.415(3) ?
C11 N3 . 1.349(3) ?
C12 N3 . 1.325(3) ?
C12 C14 . 1.392(4) ?
C12 H12 . 0.9300 ?
C13 C14 . 1.353(4) ?
C13 H13 . 0.9300 ?
C14 H14 . 0.9300 ?
Cd1 N3 2_655 2.332(2) ?
Cd1 N3 . 2.332(2) ?
Cd1 N2 2_655 2.582(2) ?
Cd1 N2 . 2.582(2) ?
Cd1 Cl1 . 2.5928(7) ?
Cd1 Cl1 2_655 2.5928(7) ?

loop_
_geom_torsion_atom_site_label_1
_geom_torsion_atom_site_label_2
_geom_torsion_atom_site_label_3
_geom_torsion_atom_site_label_4
_geom_torsion_site_symmetry_1
_geom_torsion_site_symmetry_2
_geom_torsion_site_symmetry_3
_geom_torsion_site_symmetry_4
_geom_torsion
_geom_torsion_publ_flag
C5 C1 C2 N2 . . . . 8.2(4) ?
C5 C1 C2 N1 . . . . -170.5(3) ?
C2 C1 C5 C6 . . . . -2.3(4) ?
C1 C5 C6 C7 . . . . -2.9(4) ?
C1 C5 C6 C8 . . . . 176.8(3) ?
C5 C6 C7 N2 . . . . 3.1(3) ?
C8 C6 C7 N2 . . . . -176.6(2) ?
C5 C6 C7 C11 . . . . -177.4(2) ?
C8 C6 C7 C11 . . . . 2.9(3) ?
C7 C6 C8 C9 . . . . -0.3(4) ?
C5 C6 C8 C9 . . . . -180.0(3) ?
C6 C8 C9 C10 . . . . -0.3(4) ?
C8 C9 C10 C13 . . . . 177.5(3) ?
C8 C9 C10 C11 . . . . -2.0(4) ?
C13 C10 C11 N3 . . . . 6.0(3) ?
C9 C10 C11 N3 . . . . -174.5(2) ?
C13 C10 C11 C7 . . . . -174.8(2) ?
C9 C10 C11 C7 . . . . 4.7(4) ?
N2 C7 C11 N3 . . . . -6.3(3) ?
C6 C7 C11 N3 . . . . 174.1(2) ?
N2 C7 C11 C10 . . . . 174.5(2) ?
C6 C7 C11 C10 . . . . -5.1(3) ?
C11 C10 C13 C14 . . . . -1.5(4) ?
C9 C10 C13 C14 . . . . 179.0(3) ?
C10 C13 C14 C12 . . . . -2.9(4) ?
N3 C12 C14 C13 . . . . 3.2(5) ?
N2 C2 N1 C4 . . . . -21.3(4) ?
C1 C2 N1 C4 . . . . 157.4(2) ?
N2 C2 N1 C3 . . . . 170.2(3) ?
C1 C2 N1 C3 . . . . -11.0(4) ?
N1 C2 N2 C7 . . . . 170.7(2) ?
C1 C2 N2 C7 . . . . -8.0(3) ?
N1 C2 N2 Cd1 . . . . -30.5(3) ?
C1 C2 N2 Cd1 . . . . 150.79(19) ?
C6 C7 N2 C2 . . . . 2.4(3) ?
C11 C7 N2 C2 . . . . -177.1(2) ?
C6 C7 N2 Cd1 . . . . -160.33(18) ?
C11 C7 N2 Cd1 . . . . 20.2(2) ?
N3 Cd1 N2 C2 2_655 . . . 7.3(2) ?
N3 Cd1 N2 C2 . . . . -179.2(2) ?
N2 Cd1 N2 C2 2_655 . . . -42.08(16) ?
Cl1 Cd1 N2 C2 . . . . 97.91(18) ?
Cl1 Cd1 N2 C2 2_655 . . . -126.03(17) ?
N3 Cd1 N2 C7 2_655 . . . 167.33(14) ?
N3 Cd1 N2 C7 . . . . -19.10(14) ?
N2 Cd1 N2 C7 2_655 . . . 117.98(17) ?
Cl1 Cd1 N2 C7 . . . . -102.02(14) ?
Cl1 Cd1 N2 C7 2_655 . . . 34.03(18) ?
C14 C12 N3 C11 . . . . 1.1(4) ?
C14 C12 N3 Cd1 . . . . -169.7(2) ?
C10 C11 N3 C12 . . . . -5.8(4) ?
C7 C11 N3 C12 . . . . 175.0(2) ?
C10 C11 N3 Cd1 . . . . 165.14(17) ?
C7 C11 N3 Cd1 . . . . -14.1(3) ?
N3 Cd1 N3 C12 2_655 . . . -16.5(2) ?
N2 Cd1 N3 C12 2_655 . . . 135.9(2) ?
N2 Cd1 N3 C12 . . . . -171.9(2) ?
Cl1 Cd1 N3 C12 . . . . -72.0(2) ?
Cl1 Cd1 N3 C12 2_655 . . . 39.0(2) ?
N3 Cd1 N3 C11 2_655 . . . 172.75(18) ?
N2 Cd1 N3 C11 2_655 . . . -34.9(2) ?
N2 Cd1 N3 C11 . . . . 17.35(17) ?
Cl1 Cd1 N3 C11 . . . . 117.28(18) ?
Cl1 Cd1 N3 C11 2_655 . . . -131.75(18) ?
